data_2230669
loop_
_publ_author_name
'Baghlaf, Ahmad O.'
'Ishaq, Muhammad'
'Al-Juaid, Salih S.'
'Asiri, Abdullah M.'
'Arshad, Muhammad Nadeem'

_publ_section_title
;
 Dicarbonyldichlorido(<i>N</i>,<i>N</i>,<i>N</i>',<i>N</i>'-tetramethylethylenediamine)ruthenium(II)
;
_journal_coeditor_code HB5901
_journal_issue 7
_journal_name_full 'Acta Crystallographica Section E'
_journal_page_first m925
_journal_paper_doi 10.1107/S1600536811022227
_journal_volume 67
_journal_year 2011
_chemical_formula_iupac '[Ru Cl2 (C6 H16 N2) (C O)2]'
_chemical_formula_moiety 'C8 H16 Cl2 N2 O2 Ru1'
_chemical_formula_sum 'C8 H16 Cl2 N2 O2 Ru'
_chemical_formula_weight 344.20
_chemical_melting_point 493
_chemical_name_systematic
Dicarbonyldichlorido(<i>N</i>,<i>N</i>,<i>N</i>',<i>N</i>'-tetramethylethylenediamine)ruthenium(II)
_space_group_IT_number 14
_symmetry_cell_setting monoclinic
_symmetry_space_group_name_Hall '-P 2ybc'
_symmetry_space_group_name_H-M 'P 1 21/c 1'
_atom_sites_solution_hydrogens geom
_atom_sites_solution_primary direct
_atom_sites_solution_secondary difmap
_audit_creation_method SHELXL-97
_cell_angle_alpha 90.00
_cell_angle_beta 106.37(8)
_cell_angle_gamma 90.00
_cell_formula_units_Z 4
_cell_length_a 7.463(6)
_cell_length_b 14.579(6)
_cell_length_c 12.718(12)
_cell_measurement_reflns_used 25
_cell_measurement_temperature 160(2)
_cell_measurement_theta_max 13.987
_cell_measurement_theta_min 10.623
_cell_volume 1327.7(18)
_computing_cell_refinement '<i>CAD-4 EXPRESS</i> (Enraf--Nonius, 1994)'
_computing_data_collection '<i>CAD-4 EXPRESS</i> (Enraf--Nonius, 1994)'
_computing_data_reduction 'XCAD4 (Harms & Wocadlo, 1995)'
_computing_molecular_graphics 'ORTEP-3 for Windows (Farrugia, 1997)'
_computing_publication_material 'WinGX (Farrugia, 1999)'
_computing_structure_refinement 'SHELXL97 (Sheldrick, 2008)'
_computing_structure_solution 'DIRDIF99 (Beurskens <i>et al.</i>, 1999)'
_diffrn_ambient_temperature 160(2)
_diffrn_measured_fraction_theta_full 0.994
_diffrn_measured_fraction_theta_max 0.994
_diffrn_measurement_device_type 'Enraf--Nonius CAD-4'
_diffrn_measurement_method 'Nonprofiled \w/2\q'
_diffrn_radiation_monochromator graphite
_diffrn_radiation_source 'fine-focus sealed tube'
_diffrn_radiation_type MoK\a
_diffrn_radiation_wavelength 0.71073
_diffrn_reflns_av_R_equivalents 0.0151
_diffrn_reflns_av_sigmaI/netI 0.0168
_diffrn_reflns_limit_h_max 9
_diffrn_reflns_limit_h_min -9
_diffrn_reflns_limit_k_max 18
_diffrn_reflns_limit_k_min 0
_diffrn_reflns_limit_l_max 16
_diffrn_reflns_limit_l_min 0
_diffrn_reflns_number 3153
_diffrn_reflns_theta_full 26.97
_diffrn_reflns_theta_max 26.97
_diffrn_reflns_theta_min 2.18
_diffrn_standards_decay_% 5
_diffrn_standards_interval_count 100
_diffrn_standards_interval_time 60
_diffrn_standards_number 2
_exptl_absorpt_coefficient_mu 1.567
_exptl_absorpt_correction_T_max 0.69
_exptl_absorpt_correction_T_min 0.591
_exptl_absorpt_correction_type psi-scan
_exptl_absorpt_process_details '(North <i>et al.</i>, 1968)'
_exptl_crystal_colour yellow
_exptl_crystal_density_diffrn 1.722
_exptl_crystal_density_method 'not measured'
_exptl_crystal_description block
_exptl_crystal_F_000 688
_exptl_crystal_size_max 0.38
_exptl_crystal_size_mid 0.38
_exptl_crystal_size_min 0.25
_refine_diff_density_max 1.060
_refine_diff_density_min -0.477
_refine_ls_extinction_method none
_refine_ls_goodness_of_fit_ref 1.066
_refine_ls_hydrogen_treatment mixed
_refine_ls_matrix_type full
_refine_ls_number_parameters 184
_refine_ls_number_reflns 2877
_refine_ls_number_restraints 0
_refine_ls_restrained_S_all 1.066
_refine_ls_R_factor_all 0.0268
_refine_ls_R_factor_gt 0.0229
_refine_ls_shift/su_max 0.001
_refine_ls_shift/su_mean 0.000
_refine_ls_structure_factor_coef Fsqd
_refine_ls_weighting_details 'calc w=1/[\s^2^(Fo^2^)+(0.0385P)^2^+0.6002P] where P=(Fo^2^+2Fc^2^)/3'
_refine_ls_weighting_scheme calc
_refine_ls_wR_factor_gt 0.0590
_refine_ls_wR_factor_ref 0.0611
_reflns_number_gt 2644
_reflns_number_total 2877
_reflns_threshold_expression I>2\s(I)
_cod_data_source_file hb5901.cif
_cod_data_source_block I
_cod_original_cell_volume 1327.7(17)
_cod_original_sg_symbol_H-M 'P 21/c'
_cod_database_code 2230669
_cod_database_fobs_code 2230669

loop_
_symmetry_equiv_pos_as_xyz
'x, y, z'
'-x, y+1/2, -z+1/2'
'-x, -y, -z'
'x, -y-1/2, z-1/2'

loop_
_atom_site_type_symbol
_atom_site_label
_atom_site_fract_x
_atom_site_fract_y
_atom_site_fract_z
_atom_site_U_iso_or_equiv
_atom_site_adp_type
_atom_site_calc_flag
_atom_site_refinement_flags
_atom_site_occupancy
_atom_site_symmetry_multiplicity
_atom_site_disorder_assembly
_atom_site_disorder_group
C C1 -0.0497(3) 0.14822(15) 0.31835(17) 0.0244(4) Uani d . 1 1 . .
C C2 0.1219(3) -0.01145(15) 0.39077(17) 0.0237(4) Uani d . 1 1 . .
C C3 0.5479(3) 0.00447(17) 0.3248(2) 0.0269(4) Uani d . 1 1 . .
H H3A 0.634(4) -0.025(2) 0.292(2) 0.032 Uiso d . 1 1 . .
H H3B 0.542(4) -0.025(2) 0.386(2) 0.032 Uiso d . 1 1 . .
H H3C 0.587(4) 0.065(2) 0.342(2) 0.032 Uiso d . 1 1 . .
C C4 0.3204(4) -0.09661(19) 0.2146(3) 0.0397(6) Uani d . 1 1 . .
H H4A 0.197(5) -0.105(2) 0.163(3) 0.048 Uiso d . 1 1 . .
H H4B 0.331(4) -0.131(2) 0.294(3) 0.048 Uiso d . 1 1 . .
H H4C 0.417(5) -0.121(2) 0.187(3) 0.048 Uiso d . 1 1 . .
C C5 0.3756(4) 0.0491(2) 0.1397(2) 0.0376(6) Uani d . 1 1 . .
H H5A 0.269(5) 0.028(2) 0.078(3) 0.045 Uiso d . 1 1 . .
H H5B 0.496(5) 0.032(2) 0.127(3) 0.045 Uiso d . 1 1 . .
C C6 0.3660(4) 0.1513(2) 0.1516(2) 0.0362(6) Uani d . 1 1 . .
H H6A 0.459(5) 0.170(2) 0.218(3) 0.043 Uiso d . 1 1 . .
H H6B 0.373(4) 0.180(2) 0.087(3) 0.043 Uiso d . 1 1 . .
C C7 0.0379(4) 0.17649(19) 0.0602(2) 0.0352(5) Uani d . 1 1 . .
H H7A -0.077(5) 0.197(2) 0.078(2) 0.042 Uiso d . 1 1 . .
H H7B 0.026(4) 0.115(2) 0.023(3) 0.042 Uiso d . 1 1 . .
H H7C 0.077(4) 0.219(2) 0.010(3) 0.042 Uiso d . 1 1 . .
C C8 0.1967(4) 0.27503(17) 0.2056(2) 0.0385(6) Uani d . 1 1 . .
H H8A 0.229(5) 0.311(2) 0.152(3) 0.046 Uiso d . 1 1 . .
H H8B 0.285(5) 0.285(2) 0.277(3) 0.046 Uiso d . 1 1 . .
H H8C 0.075(5) 0.294(2) 0.214(2) 0.046 Uiso d . 1 1 . .
Cl Cl1 0.36315(7) 0.16019(4) 0.43227(4) 0.02799(12) Uani d . 1 1 . .
Cl Cl2 -0.09471(7) -0.00421(4) 0.15266(4) 0.02621(12) Uani d . 1 1 . .
O O1 -0.1658(2) 0.19233(12) 0.33235(15) 0.0343(4) Uani d . 1 1 . .
O O2 0.1117(3) -0.06675(12) 0.45157(15) 0.0377(4) Uani d . 1 1 . .
Ru Ru1 0.14044(2) 0.078019(10) 0.288724(12) 0.01683(7) Uani d . 1 1 . .
N N1 0.3635(2) 0.00254(13) 0.24068(15) 0.0233(4) Uani d . 1 1 . .
N N2 0.1815(3) 0.17845(13) 0.16732(15) 0.0246(4) Uani d . 1 1 . .

loop_
_atom_site_aniso_label
_atom_site_aniso_U_11
_atom_site_aniso_U_22
_atom_site_aniso_U_33
_atom_site_aniso_U_12
_atom_site_aniso_U_13
_atom_site_aniso_U_23
C1 0.0238(10) 0.0231(10) 0.0239(10) -0.0067(9) 0.0027(8) -0.0024(8)
C2 0.0224(10) 0.0243(10) 0.0224(9) -0.0033(8) 0.0034(8) -0.0050(8)
C3 0.0185(10) 0.0303(12) 0.0289(11) 0.0033(9) 0.0018(8) 0.0029(9)
C4 0.0287(12) 0.0310(13) 0.0561(18) 0.0060(10) 0.0064(12) -0.0169(12)
C5 0.0329(13) 0.0558(16) 0.0263(12) 0.0170(12) 0.0120(10) 0.0091(11)
C6 0.0270(12) 0.0467(15) 0.0368(13) 0.0019(11) 0.0119(10) 0.0174(12)
C7 0.0338(13) 0.0380(14) 0.0281(12) 0.0010(11) -0.0007(10) 0.0110(10)
C8 0.0492(16) 0.0200(11) 0.0423(14) -0.0074(11) 0.0065(12) 0.0060(10)
Cl1 0.0275(3) 0.0288(3) 0.0241(2) -0.0044(2) 0.0016(2) -0.0063(2)
Cl2 0.0198(2) 0.0304(3) 0.0266(2) -0.00546(19) 0.00355(19) -0.0077(2)
O1 0.0267(8) 0.0290(9) 0.0485(10) 0.0042(7) 0.0129(7) -0.0069(7)
O2 0.0473(11) 0.0342(9) 0.0326(9) -0.0072(8) 0.0129(8) 0.0088(8)
Ru1 0.01583(10) 0.01612(10) 0.01779(10) -0.00122(5) 0.00351(7) -0.00079(5)
N1 0.0207(8) 0.0256(9) 0.0229(8) 0.0035(7) 0.0049(7) -0.0021(7)
N2 0.0242(9) 0.0230(9) 0.0244(9) -0.0019(7) 0.0035(7) 0.0046(7)

loop_
_atom_type_symbol
_atom_type_description
_atom_type_scat_dispersion_real
_atom_type_scat_dispersion_imag
_atom_type_scat_source
C C 0.0033 0.0016 'International Tables Vol C Tables 4.2.6.8 and 6.1.1.4'
H H 0.0000 0.0000 'International Tables Vol C Tables 4.2.6.8 and 6.1.1.4'
Cl Cl 0.1484 0.1585 'International Tables Vol C Tables 4.2.6.8 and 6.1.1.4'
O O 0.0106 0.0060 'International Tables Vol C Tables 4.2.6.8 and 6.1.1.4'
Ru Ru -1.2594 0.8363 'International Tables Vol C Tables 4.2.6.8 and 6.1.1.4'
N N 0.0061 0.0033 'International Tables Vol C Tables 4.2.6.8 and 6.1.1.4'

loop_
_geom_angle_atom_site_label_1
_geom_angle_atom_site_label_2
_geom_angle_atom_site_label_3
_geom_angle_site_symmetry_1
_geom_angle_site_symmetry_3
_geom_angle
_geom_angle_publ_flag
O1 C1 Ru1 . . 177.3(2) ?
O2 C2 Ru1 . . 178.8(2) ?
N1 C3 H3A . . 106.0(16) ?
N1 C3 H3B . . 110.6(18) ?
H3A C3 H3B . . 111(2) ?
N1 C3 H3C . . 110.5(19) ?
H3A C3 H3C . . 109(3) ?
H3B C3 H3C . . 110(3) ?
N1 C4 H4A . . 111.8(19) ?
N1 C4 H4B . . 106.3(17) ?
H4A C4 H4B . . 111(3) ?
N1 C4 H4C . . 108(2) ?
H4A C4 H4C . . 112(3) ?
H4B C4 H4C . . 107(3) ?
N1 C5 C6 . . 110.6(2) ?
N1 C5 H5A . . 108.2(18) ?
C6 C5 H5A . . 109.8(18) ?
N1 C5 H5B . . 108.0(18) ?
C6 C5 H5B . . 110.0(19) ?
H5A C5 H5B . . 110(3) ?
N2 C6 C5 . . 110.3(2) ?
N2 C6 H6A . . 105.4(18) ?
C5 C6 H6A . . 108.6(18) ?
N2 C6 H6B . . 106.0(19) ?
C5 C6 H6B . . 110.2(19) ?
H6A C6 H6B . . 116(3) ?
N2 C7 H7A . . 103.4(18) ?
N2 C7 H7B . . 113.4(18) ?
H7A C7 H7B . . 114(3) ?
N2 C7 H7C . . 108.3(19) ?
H7A C7 H7C . . 113(2) ?
H7B C7 H7C . . 105(2) ?
N2 C8 H8A . . 107.7(19) ?
N2 C8 H8B . . 114.7(19) ?
H8A C8 H8B . . 110(3) ?
N2 C8 H8C . . 108.2(19) ?
H8A C8 H8C . . 111(3) ?
H8B C8 H8C . . 105(3) ?
C1 Ru1 C2 . . 91.90(11) ?
C1 Ru1 N2 . . 92.33(10) ?
C2 Ru1 N2 . . 175.71(8) ?
C1 Ru1 N1 . . 174.94(8) ?
C2 Ru1 N1 . . 93.04(10) ?
N2 Ru1 N1 . . 82.75(9) y
C1 Ru1 Cl2 . . 88.66(9) ?
C2 Ru1 Cl2 . . 88.29(9) ?
N2 Ru1 Cl2 . . 92.53(8) ?
N1 Ru1 Cl2 . . 90.38(8) ?
C1 Ru1 Cl1 . . 88.62(9) ?
C2 Ru1 Cl1 . . 89.49(9) ?
N2 Ru1 Cl1 . . 89.89(8) ?
N1 Ru1 Cl1 . . 92.53(8) ?
Cl2 Ru1 Cl1 . . 176.424(19) ?
C5 N1 C3 . . 110.3(2) ?
C5 N1 C4 . . 108.2(2) ?
C3 N1 C4 . . 105.97(18) ?
C5 N1 Ru1 . . 104.24(15) ?
C3 N1 Ru1 . . 113.96(15) ?
C4 N1 Ru1 . . 114.10(15) ?
C7 N2 C8 . . 106.8(2) ?
C7 N2 C6 . . 109.1(2) ?
C8 N2 C6 . . 107.8(2) ?
C7 N2 Ru1 . . 115.10(15) ?
C8 N2 Ru1 . . 114.35(16) ?
C6 N2 Ru1 . . 103.38(14) ?

loop_
_geom_bond_atom_site_label_1
_geom_bond_atom_site_label_2
_geom_bond_site_symmetry_2
_geom_bond_distance
_geom_bond_publ_flag
Ru1 C1 . 1.872(3) y
Ru1 C2 . 1.872(2) y
Ru1 N2 . 2.211(2) y
Ru1 N1 . 2.220(2) y
Ru1 Cl1 . 2.413(2) y
Ru1 Cl2 . 2.408(2) y
C1 O1 . 1.133(3) ?
C2 O2 . 1.134(3) ?
C3 N1 . 1.486(3) ?
C3 H3A . 0.96(3) ?
C3 H3B . 0.91(3) ?
C3 H3C . 0.93(3) ?
C4 N1 . 1.498(3) ?
C4 H4A . 0.98(4) ?
C4 H4B . 1.11(3) ?
C4 H4C . 0.95(4) ?
C5 N1 . 1.477(3) ?
C5 C6 . 1.502(4) ?
C5 H5A . 1.00(3) ?
C5 H5B . 0.99(3) ?
C6 N2 . 1.500(3) ?
C6 H6A . 0.97(3) ?
C6 H6B . 0.94(3) ?
C7 N2 . 1.477(3) ?
C7 H7A . 1.00(3) ?
C7 H7B . 1.00(3) ?
C7 H7C . 0.99(3) ?
C8 N2 . 1.484(3) ?
C8 H8A . 0.94(3) ?
C8 H8B . 0.97(3) ?
C8 H8C . 0.98(3) ?

loop_
_geom_torsion_atom_site_label_1
_geom_torsion_atom_site_label_2
_geom_torsion_atom_site_label_3
_geom_torsion_atom_site_label_4
_geom_torsion_site_symmetry_1
_geom_torsion_site_symmetry_2
_geom_torsion_site_symmetry_3
_geom_torsion_site_symmetry_4
_geom_torsion
_geom_torsion_publ_flag
N1 C5 C6 N2 . . . . -62.9(3) ?
C6 C5 N1 C3 . . . . -80.0(2) ?
C6 C5 N1 C4 . . . . 164.5(2) ?
C6 C5 N1 Ru1 . . . . 42.7(2) ?
C1 Ru1 N1 C5 . . . . -0.1(9) ?
C2 Ru1 N1 C5 . . . . 167.17(16) ?
N2 Ru1 N1 C5 . . . . -13.63(16) ?
Cl2 Ru1 N1 C5 . . . . 78.87(17) ?
Cl1 Ru1 N1 C5 . . . . -103.20(17) ?
C1 Ru1 N1 C3 . . . . 120.1(9) ?
C2 Ru1 N1 C3 . . . . -72.57(17) ?
N2 Ru1 N1 C3 . . . . 106.62(16) ?
Cl2 Ru1 N1 C3 . . . . -160.87(15) ?
Cl1 Ru1 N1 C3 . . . . 17.05(15) ?
C1 Ru1 N1 C4 . . . . -117.9(9) ?
C2 Ru1 N1 C4 . . . . 49.35(19) ?
N2 Ru1 N1 C4 . . . . -131.46(18) ?
Cl2 Ru1 N1 C4 . . . . -38.96(17) ?
Cl1 Ru1 N1 C4 . . . . 138.97(17) ?
C5 C6 N2 C7 . . . . -78.1(2) ?
C5 C6 N2 C8 . . . . 166.3(2) ?
C5 C6 N2 Ru1 . . . . 44.8(2) ?
C1 Ru1 N2 C7 . . . . -76.26(19) ?
C2 Ru1 N2 C7 . . . . 113.4(10) ?
N1 Ru1 N2 C7 . . . . 102.56(18) ?
Cl2 Ru1 N2 C7 . . . . 12.49(17) ?
Cl1 Ru1 N2 C7 . . . . -164.88(17) ?
C1 Ru1 N2 C8 . . . . 48.00(19) ?
C2 Ru1 N2 C8 . . . . -122.3(10) ?
N1 Ru1 N2 C8 . . . . -133.18(18) ?
Cl2 Ru1 N2 C8 . . . . 136.76(17) ?
Cl1 Ru1 N2 C8 . . . . -40.61(17) ?
C1 Ru1 N2 C6 . . . . 164.90(16) ?
C2 Ru1 N2 C6 . . . . -5.4(11) ?
N1 Ru1 N2 C6 . . . . -16.28(15) ?
Cl2 Ru1 N2 C6 . . . . -106.34(16) ?
Cl1 Ru1 N2 C6 . . . . 76.29(16) ?
